data_2203211
loop_
_publ_author_name
'Xin-Hua Li'
'Hong-Ping Xiao'
'Mao-Lin Hu'

_publ_section_title
;
 \m-Benzene-1,2,4,5-tetracarboxylato-bis[triaqua(2,2'-bipyridine)nickel(II)]
 dihydrate
;
_journal_issue 2
_journal_name_full 'Acta Crystallographica Section E'
_journal_page_first m242
_journal_page_last m243
_journal_paper_doi 10.1107/S1600536804000807
_journal_volume 60
_journal_year 2004
_chemical_formula_iupac '[Ni2 (C10 H2 O8) (C10 H8 N2)2 (H2 O)6], 2H2 O'
_chemical_formula_moiety 'C30 H30 N4 Ni2 O14, 2H2 O1'
_chemical_formula_sum 'C30 H34 N4 Ni2 O16'
_chemical_formula_weight 824.03
_chemical_name_systematic
;
\m-Benzene-1,2,4,5-tetracarboxylato-bis[triaqua(2,2'-bipyridine)nickel(II)]
dihydrate
;
_space_group_IT_number 2
_symmetry_cell_setting triclinic
_symmetry_space_group_name_Hall '-P 1'
_symmetry_space_group_name_H-M 'P -1'
_atom_sites_solution_hydrogens geom
_atom_sites_solution_primary direct
_atom_sites_solution_secondary difmap
_audit_creation_method SHELXL-97
_cell_angle_alpha 76.9270(10)
_cell_angle_beta 87.3880(10)
_cell_angle_gamma 79.8070(10)
_cell_formula_units_Z 1
_cell_length_a 7.5839(4)
_cell_length_b 9.7257(6)
_cell_length_c 11.9698(7)
_cell_measurement_reflns_used 4405
_cell_measurement_temperature 298(2)
_cell_measurement_theta_max 25.2
_cell_measurement_theta_min 2.5
_cell_volume 846.41(8)
_computing_cell_refinement 'SAINT (Bruker, 2002)'
_computing_data_collection 'SMART (Bruker, 2002)'
_computing_data_reduction SAINT
_computing_molecular_graphics 'SHELXTL (Bruker, 2002)'
_computing_publication_material SHELXL97
_computing_structure_refinement 'SHELXL97 (Sheldrick, 1997)'
_computing_structure_solution 'SHELXS97 (Sheldrick, 1997)'
_diffrn_ambient_temperature 298(2)
_diffrn_measured_fraction_theta_full 0.99
_diffrn_measured_fraction_theta_max 0.99
_diffrn_measurement_device_type 'Bruker APEX area-detector'
_diffrn_measurement_method '\f and \w'
_diffrn_radiation_monochromator graphite
_diffrn_radiation_source 'fine-focus sealed tube'
_diffrn_radiation_type MoK\a
_diffrn_radiation_wavelength 0.71073
_diffrn_reflns_av_R_equivalents 0.013
_diffrn_reflns_av_sigmaI/netI 0.020
_diffrn_reflns_limit_h_max 9
_diffrn_reflns_limit_h_min -9
_diffrn_reflns_limit_k_max 11
_diffrn_reflns_limit_k_min -11
_diffrn_reflns_limit_l_max 14
_diffrn_reflns_limit_l_min -14
_diffrn_reflns_number 6271
_diffrn_reflns_theta_full 25.2
_diffrn_reflns_theta_max 25.2
_diffrn_reflns_theta_min 1.8
_diffrn_standards_decay_% 0
_diffrn_standards_interval_time 0
_diffrn_standards_number 0
_exptl_absorpt_coefficient_mu 1.19
_exptl_absorpt_correction_T_max 0.823
_exptl_absorpt_correction_T_min 0.680
_exptl_absorpt_correction_type multi-scan
_exptl_absorpt_process_details '(SADABS; Bruker, 2002)'
_exptl_crystal_colour Green
_exptl_crystal_density_diffrn 1.617
_exptl_crystal_density_method 'not measured'
_exptl_crystal_description Prism
_exptl_crystal_F_000 426
_exptl_crystal_size_max 0.35
_exptl_crystal_size_mid 0.32
_exptl_crystal_size_min 0.17
_refine_diff_density_max 0.27
_refine_diff_density_min -0.31
_refine_ls_extinction_method none
_refine_ls_goodness_of_fit_ref 1.02
_refine_ls_hydrogen_treatment mixed
_refine_ls_matrix_type full
_refine_ls_number_parameters 259
_refine_ls_number_reflns 3036
_refine_ls_number_restraints 12
_refine_ls_restrained_S_all 1.01
_refine_ls_R_factor_all 0.030
_refine_ls_R_factor_gt 0.029
_refine_ls_shift/su_max 0.000
_refine_ls_shift/su_mean 0.000
_refine_ls_structure_factor_coef Fsqd
_refine_ls_weighting_details 'calc w = 1/[\s^2^(Fo^2^)+(0.0459P)^2^+0.4734P] where P = (Fo^2^+2Fc^2^)/3'
_refine_ls_weighting_scheme calc
_refine_ls_wR_factor_gt 0.077
_refine_ls_wR_factor_ref 0.078
_reflns_number_gt 2903
_reflns_number_total 3036
_reflns_threshold_expression I>2\s(I)
_cod_data_source_file ng6008.cif
_cod_data_source_block I
_cod_depositor_comments
;
The following automatic conversions were performed:
'_symmetry_cell_setting' value 'Triclinic' changed to 'triclinic'
according to '/home/saulius/struct/CIF-dictionaries/cif_core.dic'
dictionary named 'cif_core.dic' version 2.4.1 from 2010-06-29.

Automatic conversion script
Id: cif_fix_enum 1527 2010-12-29 10:47:43Z saulius 

The following automatic conversions were performed:

'_symmetry_cell_setting' value 'Triclinic' changed to 'triclinic'
according to /home/saulius/struct/CIF-dictionaries/cif_core.dic
dictionary named 'cif_core.dic' version 2.4.1 from 2010-06-29.

Automatic conversion script
Id: cif_fix_values 1715 2011-07-08 13:25:40Z adriana 
;
_cod_database_code 2203211
_cod_database_fobs_code 2203211

loop_
_symmetry_equiv_pos_as_xyz
'x, y, z'
'-x, -y, -z'

loop_
_atom_site_label
_atom_site_fract_x
_atom_site_fract_y
_atom_site_fract_z
_atom_site_U_iso_or_equiv
_atom_site_adp_type
_atom_site_calc_flag
_atom_site_refinement_flags
_atom_site_occupancy
_atom_site_type_symbol
Ni1 0.76992(3) 0.95545(2) 0.726032(19) 0.02501(10) Uani d . 1 Ni
O1 0.82261(18) 0.77865(15) 0.65552(12) 0.0306(3) Uani d . 1 O
O2 1.1004(2) 0.68798(17) 0.71627(14) 0.0418(4) Uani d . 1 O
O3 0.55015(19) 0.72201(16) 0.48432(14) 0.0398(4) Uani d . 1 O
O4 0.74530(19) 0.86276(15) 0.40825(13) 0.0360(3) Uani d . 1 O
O1w 0.7452(2) 1.07114(17) 0.55743(13) 0.0371(3) Uani d D 1 O
H1w1 0.750(3) 1.0091(19) 0.5177(19) 0.044 Uiso d D 1 H
H1w2 0.650(2) 1.1327(19) 0.542(2) 0.044 Uiso d D 1 H
O2w 0.50095(19) 0.94274(17) 0.73220(13) 0.0351(3) Uani d D 1 O
H2w1 0.487(3) 0.8614(18) 0.728(2) 0.042 Uiso d D 1 H
H2w2 0.433(3) 1.0063(18) 0.6851(17) 0.042 Uiso d D 1 H
O3w 1.04139(19) 0.96637(16) 0.72852(13) 0.0346(3) Uani d D 1 O
H3w1 1.092(3) 0.8821(11) 0.725(2) 0.041 Uiso d D 1 H
H3w2 1.088(3) 1.0265(17) 0.6791(17) 0.041 Uiso d D 1 H
O4w 1.4545(2) 0.6821(2) 0.71499(17) 0.0531(5) Uani d D 1 O
H4w1 1.3435(15) 0.677(3) 0.714(2) 0.064 Uiso d D 1 H
H4w2 1.499(3) 0.676(3) 0.6495(14) 0.064 Uiso d D 1 H
N1 0.7863(2) 0.84966(18) 0.89611(14) 0.0294(4) Uani d . 1 N
N2 0.7255(2) 1.12748(19) 0.80412(16) 0.0357(4) Uani d . 1 N
C1 0.8152(3) 0.7082(2) 0.9368(2) 0.0420(5) Uani d . 1 C
H1 0.8287 0.6486 0.8852 0.050 Uiso calc R 1 H
C2 0.8256(4) 0.6472(3) 1.0523(2) 0.0601(7) Uani d . 1 C
H2 0.8448 0.5481 1.0784 0.072 Uiso calc R 1 H
C3 0.8069(5) 0.7354(4) 1.1277(2) 0.0767(10) Uani d . 1 C
H3 0.8167 0.6969 1.2061 0.092 Uiso calc R 1 H
C4 0.7737(5) 0.8806(3) 1.0872(2) 0.0646(8) Uani d . 1 C
H4 0.7579 0.9416 1.1380 0.078 Uiso calc R 1 H
C5 0.7640(3) 0.9359(2) 0.97050(18) 0.0351(5) Uani d . 1 C
C6 0.7300(3) 1.0912(2) 0.9193(2) 0.0385(5) Uani d . 1 C
C7 0.7052(4) 1.1939(3) 0.9844(3) 0.0645(8) Uani d . 1 C
H7 0.7066 1.1670 1.0640 0.077 Uiso calc R 1 H
C8 0.6786(5) 1.3356(4) 0.9301(4) 0.0828(11) Uani d . 1 C
H8 0.6606 1.4059 0.9727 0.099 Uiso calc R 1 H
C9 0.6783(5) 1.3737(3) 0.8129(4) 0.0794(11) Uani d . 1 C
H9 0.6628 1.4696 0.7749 0.095 Uiso calc R 1 H
C10 0.7018(4) 1.2667(3) 0.7519(3) 0.0565(7) Uani d . 1 C
H10 0.7010 1.2921 0.6722 0.068 Uiso calc R 1 H
C11 0.9704(3) 0.6966(2) 0.65284(16) 0.0276(4) Uani d . 1 C
C12 0.9859(2) 0.5992(2) 0.56987(16) 0.0250(4) Uani d . 1 C
C13 0.8569(2) 0.6166(2) 0.48559(16) 0.0245(4) Uani d . 1 C
C14 0.7051(3) 0.7444(2) 0.45946(16) 0.0276(4) Uani d . 1 C
C15 0.8717(3) 0.5159(2) 0.41881(16) 0.0263(4) Uani d . 1 C
H15 0.7838 0.5252 0.3646 0.032 Uiso calc R 1 H

loop_
_atom_site_aniso_label
_atom_site_aniso_U_11
_atom_site_aniso_U_22
_atom_site_aniso_U_33
_atom_site_aniso_U_12
_atom_site_aniso_U_13
_atom_site_aniso_U_23
Ni1 0.02586(16) 0.02447(15) 0.02405(15) 0.00147(10) -0.00248(10) -0.00809(10)
O1 0.0269(7) 0.0326(7) 0.0342(8) 0.0049(6) -0.0037(6) -0.0180(6)
O2 0.0324(8) 0.0483(9) 0.0479(9) 0.0096(7) -0.0145(7) -0.0273(8)
O3 0.0242(8) 0.0334(8) 0.0589(10) 0.0026(6) -0.0043(7) -0.0096(7)
O4 0.0342(8) 0.0261(7) 0.0415(8) 0.0028(6) -0.0024(6) -0.0004(6)
O1w 0.0375(8) 0.0369(8) 0.0309(8) 0.0067(7) -0.0040(6) -0.0049(6)
O2w 0.0275(8) 0.0364(8) 0.0381(8) 0.0024(6) -0.0040(6) -0.0070(7)
O3w 0.0304(8) 0.0313(8) 0.0429(9) -0.0049(6) -0.0015(6) -0.0103(7)
O4w 0.0391(9) 0.0456(10) 0.0702(13) -0.0063(8) 0.0059(9) -0.0056(9)
N1 0.0295(9) 0.0320(9) 0.0262(8) -0.0010(7) -0.0012(7) -0.0083(7)
N2 0.0369(10) 0.0271(9) 0.0435(11) 0.0023(7) -0.0071(8) -0.0133(8)
C1 0.0481(13) 0.0354(12) 0.0392(12) -0.0015(10) -0.0007(10) -0.0059(10)
C2 0.078(2) 0.0474(15) 0.0445(15) -0.0075(14) -0.0039(13) 0.0094(12)
C3 0.118(3) 0.080(2) 0.0274(13) -0.022(2) -0.0041(15) 0.0028(14)
C4 0.095(2) 0.074(2) 0.0312(13) -0.0206(17) 0.0033(14) -0.0213(13)
C5 0.0345(11) 0.0449(12) 0.0299(11) -0.0077(10) 0.0018(9) -0.0165(9)
C6 0.0359(12) 0.0424(13) 0.0433(13) -0.0048(10) 0.0012(10) -0.0241(10)
C7 0.078(2) 0.0630(19) 0.0653(18) -0.0091(15) 0.0051(15) -0.0437(16)
C8 0.096(3) 0.056(2) 0.109(3) 0.0030(18) -0.008(2) -0.056(2)
C9 0.090(2) 0.0297(14) 0.120(3) 0.0089(14) -0.032(2) -0.0280(17)
C10 0.0677(18) 0.0301(12) 0.0695(18) 0.0032(12) -0.0220(14) -0.0111(12)
C11 0.0274(10) 0.0267(10) 0.0283(10) 0.0014(8) -0.0010(8) -0.0097(8)
C12 0.0249(9) 0.0242(9) 0.0247(9) 0.0016(8) 0.0001(7) -0.0074(7)
C13 0.0230(9) 0.0232(9) 0.0245(9) 0.0027(7) -0.0001(7) -0.0050(7)
C14 0.0286(10) 0.0270(10) 0.0260(10) 0.0054(8) -0.0053(8) -0.0102(8)
C15 0.0253(10) 0.0265(9) 0.0255(9) 0.0025(8) -0.0048(7) -0.0067(8)

loop_
_atom_type_symbol
_atom_type_description
_atom_type_scat_dispersion_real
_atom_type_scat_dispersion_imag
_atom_type_scat_source
C C 0.0033 0.0016 'International Tables Vol C Tables 4.2.6.8 and 6.1.1.4'
H H 0.0000 0.0000 'International Tables Vol C Tables 4.2.6.8 and 6.1.1.4'
N N 0.0061 0.0033 'International Tables Vol C Tables 4.2.6.8 and 6.1.1.4'
O O 0.0106 0.0060 'International Tables Vol C Tables 4.2.6.8 and 6.1.1.4'
Ni Ni 0.3393 1.1124 'International Tables Vol C Tables 4.2.6.8 and 6.1.1.4'

loop_
_geom_angle_atom_site_label_1
_geom_angle_atom_site_label_2
_geom_angle_atom_site_label_3
_geom_angle_site_symmetry_1
_geom_angle_site_symmetry_3
_geom_angle
_geom_angle_publ_flag
N1 Ni1 N2 . . 79.65(7) yes
N1 Ni1 O1 . . 97.78(6) yes
N1 Ni1 O1w . . 176.98(6) yes
N1 Ni1 O2w . . 88.26(6) yes
N1 Ni1 O3w . . 89.09(6) yes
N2 Ni1 O1 . . 176.99(6) yes
N2 Ni1 O1w . . 97.59(7) yes
N2 Ni1 O2w . . 91.80(7) yes
N2 Ni1 O3w . . 86.85(7) yes
O1 Ni1 O1w . . 85.00(6) yes
O1 Ni1 O2w . . 89.71(6) yes
O1 Ni1 O3w . . 91.54(6) yes
O1w Ni1 O2w . . 90.60(6) yes
O1w Ni1 O3w . . 92.01(6) yes
O2w Ni1 O3w . . 177.20(6) yes
C11 O1 Ni1 . . 127.42(13) no
Ni1 O1w H1w1 . . 105.1(17) no
Ni1 O1w H1w2 . . 115.9(17) no
H1w1 O1w H1w2 . . 109.4(15) no
Ni1 O2w H2w1 . . 110.0(17) no
Ni1 O2w H2w2 . . 116.9(17) no
H2w1 O2w H2w2 . . 111.2(19) no
Ni1 O3w H3w1 . . 103.0(16) no
Ni1 O3w H3w2 . . 121.7(17) no
H3w1 O3w H3w2 . . 109.4(14) no
H4w1 O4w H4w2 . . 108.3(15) no
C1 N1 C5 . . 118.85(19) no
C1 N1 Ni1 . . 126.66(15) no
C5 N1 Ni1 . . 114.49(14) no
C10 N2 C6 . . 118.7(2) no
C10 N2 Ni1 . . 126.82(18) no
C6 N2 Ni1 . . 114.38(14) no
N1 C1 C2 . . 122.5(2) no
N1 C1 H1 . . 118.7 no
C2 C1 H1 . . 118.7 no
C3 C2 C1 . . 118.4(3) no
C3 C2 H2 . . 120.8 no
C1 C2 H2 . . 120.8 no
C4 C3 C2 . . 119.7(3) no
C4 C3 H3 . . 120.2 no
C2 C3 H3 . . 120.2 no
C3 C4 C5 . . 119.4(3) no
C3 C4 H4 . . 120.3 no
C5 C4 H4 . . 120.3 no
N1 C5 C4 . . 121.1(2) no
N1 C5 C6 . . 115.85(18) no
C4 C5 C6 . . 123.0(2) no
N2 C6 C7 . . 121.5(2) no
N2 C6 C5 . . 115.62(18) no
C7 C6 C5 . . 122.8(2) no
C8 C7 C6 . . 119.1(3) no
C8 C7 H7 . . 120.4 no
C6 C7 H7 . . 120.4 no
C9 C8 C7 . . 119.8(3) no
C9 C8 H8 . . 120.1 no
C7 C8 H8 . . 120.1 no
C8 C9 C10 . . 118.7(3) no
C8 C9 H9 . . 120.7 no
C10 C9 H9 . . 120.7 no
N2 C10 C9 . . 122.1(3) no
N2 C10 H10 . . 119.0 no
C9 C10 H10 . . 119.0 no
O2 C11 O1 . . 124.51(18) no
O2 C11 C12 . . 118.86(17) no
O1 C11 C12 . . 116.58(17) no
C15 C12 C13 2_766 . 119.09(17) no
C15 C12 C11 2_766 . 119.03(17) no
C13 C12 C11 . . 121.81(17) no
C15 C13 C12 . . 118.61(17) no
C15 C13 C14 . . 117.91(16) no
C12 C13 C14 . . 123.43(17) no
O3 C14 O4 . . 125.05(18) no
O3 C14 C13 . . 117.53(17) no
O4 C14 C13 . . 117.28(17) no
C13 C15 C12 . 2_766 122.27(18) no
C13 C15 H15 . . 118.9 no
C12 C15 H15 2_766 . 118.9 no

loop_
_geom_bond_atom_site_label_1
_geom_bond_atom_site_label_2
_geom_bond_site_symmetry_2
_geom_bond_distance
_geom_bond_publ_flag
Ni1 N1 . 2.061(2) yes
Ni1 N2 . 2.065(2) yes
Ni1 O1 . 2.0520(10) yes
Ni1 O1w . 2.075(2) yes
Ni1 O2w . 2.062(2) yes
Ni1 O3w . 2.082(2) yes
O1 C11 . 1.259(2) no
O2 C11 . 1.251(2) no
O3 C14 . 1.243(3) no
O4 C14 . 1.258(2) no
O1w H1w1 . 0.844(9) no
O1w H1w2 . 0.851(9) no
O2w H2w1 . 0.83(2) no
O2w H2w2 . 0.848(7) no
O3w H3w1 . 0.850(9) no
O3w H3w2 . 0.844(9) no
O4w H4w1 . 0.852(10) no
O4w H4w2 . 0.850(10) no
N1 C1 . 1.333(3) no
N1 C5 . 1.341(3) no
N2 C10 . 1.340(3) no
N2 C6 . 1.344(3) no
C1 C2 . 1.375(4) no
C1 H1 . 0.9300 no
C2 C3 . 1.367(4) no
C2 H2 . 0.9300 no
C3 C4 . 1.367(4) no
C3 H3 . 0.9300 no
C4 C5 . 1.379(3) no
C4 H4 . 0.9300 no
C5 C6 . 1.477(3) no
C6 C7 . 1.383(3) no
C7 C8 . 1.368(5) no
C7 H7 . 0.9300 no
C8 C9 . 1.367(5) no
C8 H8 . 0.9300 no
C9 C10 . 1.384(4) no
C9 H9 . 0.9300 no
C10 H10 . 0.9300 no
C11 C12 . 1.507(3) no
C12 C15 2_766 1.399(3) no
C12 C13 . 1.399(3) no
C13 C15 . 1.385(3) no
C13 C14 . 1.523(2) no
C15 C12 2_766 1.399(3) no
C15 H15 . 0.9300 no

loop_
_geom_hbond_atom_site_label_D
_geom_hbond_atom_site_label_H
_geom_hbond_atom_site_label_A
_geom_hbond_site_symmetry_A
_geom_hbond_distance_DH
_geom_hbond_distance_HA
_geom_hbond_distance_DA
_geom_hbond_angle_DHA
_geom_hbond_publ_flag
O1w H1w1 O4 . 0.840(10) 2.150(10) 2.989(2) 176(2) yes
O1w H1w2 O3 2_676 0.850(10) 1.870(10) 2.714(2) 174(2) yes
O2w H2w2 O4 2_676 0.850(10) 1.900(10) 2.737(2) 172(2) yes
O2w H2w1 O4w 1_455 0.83(2) 1.85(2) 2.674(2) 178(2) yes
O3w H3w1 O2 . 0.850(10) 1.900(10) 2.701(2) 156(2) yes
O3w H3w2 O4 2_776 0.840(10) 1.930(10) 2.746(2) 163(2) yes
O4w H4w1 O2 . 0.850(10) 1.830(10) 2.676(2) 173(3) yes
O4w H4w2 O3 1_655 0.850(10) 1.960(10) 2.781(3) 161(3) yes

loop_
_geom_torsion_atom_site_label_1
_geom_torsion_atom_site_label_2
_geom_torsion_atom_site_label_3
_geom_torsion_atom_site_label_4
_geom_torsion_site_symmetry_1
_geom_torsion_site_symmetry_4
_geom_torsion
_geom_torsion_publ_flag
N1 Ni1 O1 C11 . . -72.00(17) no
O2w Ni1 O1 C11 . . -160.21(17) no
O1w Ni1 O1 C11 . . 109.16(17) no
O3w Ni1 O1 C11 . . 17.28(17) no
O1 Ni1 N1 C1 . . -2.61(19) no
O2w Ni1 N1 C1 . . 86.85(19) no
N2 Ni1 N1 C1 . . 179.0(2) no
O3w Ni1 N1 C1 . . -94.04(19) no
O1 Ni1 N1 C5 . . 177.79(14) no
O2w Ni1 N1 C5 . . -92.74(15) no
N2 Ni1 N1 C5 . . -0.60(15) no
O3w Ni1 N1 C5 . . 86.37(15) no
N1 Ni1 N2 C10 . . 177.4(2) no
O2w Ni1 N2 C10 . . -94.7(2) no
O1w Ni1 N2 C10 . . -3.9(2) no
O3w Ni1 N2 C10 . . 87.8(2) no
N1 Ni1 N2 C6 . . 0.61(15) no
O2w Ni1 N2 C6 . . 88.52(16) no
O1w Ni1 N2 C6 . . 179.36(15) no
O3w Ni1 N2 C6 . . -89.03(16) no
C5 N1 C1 C2 . . -1.0(4) no
Ni1 N1 C1 C2 . . 179.4(2) no
N1 C1 C2 C3 . . -0.5(4) no
C1 C2 C3 C4 . . 1.8(5) no
C2 C3 C4 C5 . . -1.6(5) no
C1 N1 C5 C4 . . 1.2(3) no
Ni1 N1 C5 C4 . . -179.2(2) no
C1 N1 C5 C6 . . -179.1(2) no
Ni1 N1 C5 C6 . . 0.5(2) no
C3 C4 C5 N1 . . 0.1(4) no
C3 C4 C5 C6 . . -179.6(3) no
C10 N2 C6 C7 . . 2.1(4) no
Ni1 N2 C6 C7 . . 179.1(2) no
C10 N2 C6 C5 . . -177.6(2) no
Ni1 N2 C6 C5 . . -0.5(2) no
N1 C5 C6 N2 . . 0.0(3) no
C4 C5 C6 N2 . . 179.7(2) no
N1 C5 C6 C7 . . -179.6(2) no
C4 C5 C6 C7 . . 0.0(4) no
N2 C6 C7 C8 . . -1.1(4) no
C5 C6 C7 C8 . . 178.5(3) no
C6 C7 C8 C9 . . -0.6(5) no
C7 C8 C9 C10 . . 1.3(6) no
C6 N2 C10 C9 . . -1.3(4) no
Ni1 N2 C10 C9 . . -177.9(2) no
C8 C9 C10 N2 . . -0.4(5) no
Ni1 O1 C11 O2 . . 18.2(3) no
Ni1 O1 C11 C12 . . -164.19(13) no
O2 C11 C12 C15 . 2_766 12.5(3) no
O1 C11 C12 C15 . 2_766 -165.26(18) no
O2 C11 C12 C13 . . -170.81(19) no
O1 C11 C12 C13 . . 11.5(3) no
C15 C12 C13 C15 2_766 . 2.2(3) no
C11 C12 C13 C15 . . -174.52(17) no
C15 C12 C13 C14 2_766 . -174.92(18) no
C11 C12 C13 C14 . . 8.3(3) no
C15 C13 C14 O3 . . 71.3(2) no
C12 C13 C14 O3 . . -111.6(2) no
C15 C13 C14 O4 . . -104.7(2) no
C12 C13 C14 O4 . . 72.5(2) no
C12 C13 C15 C12 . 2_766 -2.3(3) no
C14 C13 C15 C12 . 2_766 175.01(18) no
